data_4132370
loop_
_publ_author_name
'Liu, Guofeng'
'Sheng, Jianhui'
'Wu, Hongwei'
'Yang, Chaolong'
'Yang, Guangbao'
'Li, Yongxin'
'Ganguly, Rakesh'
'Zhu, Liangliang'
'Zhao, Yanli'

_publ_section_title
;
 Controlling Supramolecular Chirality of Two-Component Hydrogels by J- and
 H-Aggregation of Building Blocks.
;
_journal_issue 20
_journal_name_full 'Journal of the American Chemical Society'
_journal_page_first 6467
_journal_page_last 6473
_journal_paper_doi 10.1021/jacs.8b03309
_journal_volume 140
_journal_year 2018
_chemical_formula_sum 'C10 H8 N2 S2'
_chemical_formula_weight 220.30
_space_group_crystal_system orthorhombic
_space_group_IT_number 20
_space_group_name_Hall 'C 2c 2'
_space_group_name_H-M_alt 'C 2 2 21'
_atom_sites_solution_hydrogens geom
_atom_sites_solution_primary dual
_cell_angle_alpha 90
_cell_angle_beta 90
_cell_angle_gamma 90
_cell_formula_units_Z 4
_cell_length_a 6.5100(3)
_cell_length_b 8.6267(3)
_cell_length_c 17.3423(7)
_cell_measurement_reflns_used 2513
_cell_measurement_temperature 100.(2)
_cell_measurement_theta_max 30.7661
_cell_measurement_theta_min 2.3488
_cell_volume 973.94(7)
_computing_cell_refinement 'SAINT V8.38A (Bruker AXS Inc., 2017)'
_computing_data_collection 'APEX3 (Bruker AXS Inc., 2017)'
_computing_data_reduction 'SAINT V8.38A (Bruker AXS Inc., 2017)'
_computing_publication_material 'APEX3 (Bruker AXS Inc., 2017)'
_computing_structure_refinement 'SHELXL-2016/6 (Sheldrick, 2016)'
_computing_structure_solution 'XT, VERSION 2014/5'
_diffrn_ambient_temperature 100.(2)
_diffrn_detector_area_resol_mean 7.4074
_diffrn_measured_fraction_theta_full 0.994
_diffrn_measured_fraction_theta_max 0.994
_diffrn_measurement_device_type 'Photon II CPADs detector'
_diffrn_measurement_method 'phi and omega scans'
_diffrn_radiation_monochromator 'Multilayer Mirror'
_diffrn_radiation_type MoK\a
_diffrn_radiation_wavelength 0.71073
_diffrn_reflns_av_R_equivalents 0.0472
_diffrn_reflns_av_unetI/netI 0.0514
_diffrn_reflns_limit_h_max 9
_diffrn_reflns_limit_h_min -9
_diffrn_reflns_limit_k_max 12
_diffrn_reflns_limit_k_min -8
_diffrn_reflns_limit_l_max 20
_diffrn_reflns_limit_l_min -25
_diffrn_reflns_number 5543
_diffrn_reflns_theta_full 30.94
_diffrn_reflns_theta_max 30.94
_diffrn_reflns_theta_min 2.35
_diffrn_source 'Incoatec microfocus source'
_diffrn_source_type 'Bruker D8 Quest'
_exptl_absorpt_coefficient_mu 0.502
_exptl_absorpt_correction_T_max 0.97
_exptl_absorpt_correction_T_min 0.75
_exptl_absorpt_correction_type multi-scan
_exptl_absorpt_process_details
;
SADABS-2016/2 - Bruker AXS area detector scaling and absorption correction
;
_exptl_crystal_colour colourless
_exptl_crystal_density_diffrn 1.502
_exptl_crystal_density_method 'not measured'
_exptl_crystal_description plate
_exptl_crystal_F_000 456
_exptl_crystal_size_max 0.220
_exptl_crystal_size_mid 0.200
_exptl_crystal_size_min 0.060
_refine_diff_density_max 0.337
_refine_diff_density_min -0.409
_refine_ls_abs_structure_details
;

Flack x determined using 506 quotients [(I+)-(I-)]/[(I+)+(I-)]
(Parsons, Flack and Wagner, Acta Cryst. B69 (2013) 249-259).
;
_refine_ls_abs_structure_Flack 0.00(6)
_refine_ls_extinction_method none
_refine_ls_goodness_of_fit_ref 1.048
_refine_ls_hydrogen_treatment constr
_refine_ls_matrix_type full
_refine_ls_number_parameters 64
_refine_ls_number_reflns 1550
_refine_ls_number_restraints 0
_refine_ls_restrained_S_all 1.048
_refine_ls_R_factor_all 0.0498
_refine_ls_R_factor_gt 0.0377
_refine_ls_shift/su_max 0.000
_refine_ls_shift/su_mean 0.000
_refine_ls_structure_factor_coef Fsqd
_refine_ls_weighting_details 'w=1/[\s^2^(Fo^2^)+(0.0196P)^2^+1.0407P] where P=(Fo^2^+2Fc^2^)/3'
_refine_ls_weighting_scheme calc
_refine_ls_wR_factor_gt 0.0692
_refine_ls_wR_factor_ref 0.0754
_reflns_number_gt 1352
_reflns_number_total 1550
_reflns_threshold_expression 'I > 2\s(I)'
_cod_data_source_file ja8b03309_si_002.cif
_cod_data_source_block zhao154m
_cod_depositor_comments
;
The following automatic conversions were performed:

data item '_exptl_absorpt_correction_type' value 'Multi-Scan' was
changed to 'multi-scan' in accordance with the
/home/saulius/struct/COD-crude-data/automatic-downloads/DataCite-retrospective/ACS/depositions/lib/dictionaries/cif_core.dic
dictionary named 'cif_core.dic' version 2.4.2 last updated on
2011-04-26.

Automatic conversion script
Id: cif_fix_values 6909 2019-04-08 15:41:33Z antanas 
;
_cod_database_code 4132370

loop_
_space_group_symop_operation_xyz
'x, y, z'
'-x, -y, z+1/2'
'-x, y, -z+1/2'
'x, -y, -z'
'x+1/2, y+1/2, z'
'-x+1/2, -y+1/2, z+1/2'
'-x+1/2, y+1/2, -z+1/2'
'x+1/2, -y+1/2, -z'

loop_
_atom_site_type_symbol
_atom_site_label
_atom_site_fract_x
_atom_site_fract_y
_atom_site_fract_z
_atom_site_U_iso_or_equiv
_atom_site_adp_type
_atom_site_calc_flag
_atom_site_refinement_flags_adp
_atom_site_refinement_flags_posn
_atom_site_occupancy
C C1 0.8758(5) 0.6031(3) 0.58192(16) 0.0223(6) Uani d . . 1
H H1 1.009789 0.632233 0.565724 0.027 Uiso calc U R 1
C C2 0.8587(5) 0.4891(3) 0.63767(15) 0.0196(5) Uani d . . 1
H H2 0.97765 0.441651 0.65888 0.023 Uiso calc U R 1
C C3 0.6637(5) 0.4454(3) 0.66194(15) 0.0167(5) Uani d . . 1
C C4 0.4950(5) 0.5171(3) 0.62879(18) 0.0204(6) Uani d . . 1
H H4 0.359467 0.489475 0.643708 0.025 Uiso calc U R 1
C C5 0.5287(5) 0.6304(3) 0.57316(18) 0.0216(6) Uani d . . 1
H H5 0.412389 0.679153 0.550675 0.026 Uiso calc U R 1
N N1 0.7154(4) 0.6749(3) 0.54939(14) 0.0212(5) Uani d . . 1
S S1 0.64953(10) 0.29662(8) 0.73302(4) 0.01717(15) Uani d . . 1

loop_
_atom_site_aniso_label
_atom_site_aniso_U_11
_atom_site_aniso_U_22
_atom_site_aniso_U_33
_atom_site_aniso_U_12
_atom_site_aniso_U_13
_atom_site_aniso_U_23
C1 0.0198(15) 0.0249(13) 0.0222(14) -0.0041(12) 0.0012(12) -0.0028(11)
C2 0.0144(12) 0.0233(13) 0.0210(13) -0.0012(12) 0.0000(12) -0.0003(11)
C3 0.0181(13) 0.0153(12) 0.0166(11) 0.0010(11) -0.0014(11) -0.0030(9)
C4 0.0154(12) 0.0230(13) 0.0229(16) -0.0001(12) 0.0026(10) 0.0011(13)
C5 0.0208(15) 0.0227(13) 0.0212(15) 0.0035(12) -0.0001(12) 0.0029(12)
N1 0.0226(12) 0.0219(13) 0.0191(11) -0.0020(9) 0.0015(10) 0.0008(9)
S1 0.0161(3) 0.0178(3) 0.0177(3) 0.0019(3) 0.0007(3) 0.0010(3)

loop_
_atom_type_symbol
_atom_type_description
_atom_type_scat_dispersion_real
_atom_type_scat_dispersion_imag
_atom_type_scat_source
C C 0.0033 0.0016 'International Tables Vol C Tables 4.2.6.8 and 6.1.1.4'
H H 0.0000 0.0000 'International Tables Vol C Tables 4.2.6.8 and 6.1.1.4'
N N 0.0061 0.0033 'International Tables Vol C Tables 4.2.6.8 and 6.1.1.4'
S S 0.1246 0.1234 'International Tables Vol C Tables 4.2.6.8 and 6.1.1.4'

loop_
_geom_angle_atom_site_label_1
_geom_angle_atom_site_label_2
_geom_angle_atom_site_label_3
_geom_angle_site_symmetry_3
_geom_angle
N1 C1 C2 . 124.1(3)
N1 C1 H1 . 118.0
C2 C1 H1 . 118.0
C1 C2 C3 . 118.6(3)
C1 C2 H2 . 120.7
C3 C2 H2 . 120.7
C4 C3 C2 . 118.5(3)
C4 C3 S1 . 124.6(2)
C2 C3 S1 . 116.9(2)
C3 C4 C5 . 118.5(3)
C3 C4 H4 . 120.8
C5 C4 H4 . 120.8
N1 C5 C4 . 123.9(3)
N1 C5 H5 . 118.0
C4 C5 H5 . 118.0
C5 N1 C1 . 116.5(3)
C3 S1 S1 3_656 104.47(10)

loop_
_geom_bond_atom_site_label_1
_geom_bond_atom_site_label_2
_geom_bond_site_symmetry_2
_geom_bond_distance
C1 N1 . 1.339(4)
C1 C2 . 1.384(4)
C1 H1 . 0.95
C2 C3 . 1.389(4)
C2 H2 . 0.95
C3 C4 . 1.385(4)
C3 S1 . 1.782(3)
C4 C5 . 1.391(4)
C4 H4 . 0.95
C5 N1 . 1.339(4)
C5 H5 . 0.95
S1 S1 3_656 2.0340(13)
